data_7013107
loop_
_publ_author_name
'Jing Li'
'Daniel Miguel'
'Dolores Morales'
'V\'ictor Riera'
'Angel Aguirre-P\'erez'
'Santiago Garc\'ia-Granda'

_publ_section_title
;
 Building of dithiocarbamate and dithiocarbimate ligands within a
 heterobimetallic core
;
_journal_issue 16
_journal_name_full 'Dalton Trans.'
_journal_page_first 3264
_journal_page_last 3269
_journal_paper_doi 10.1039/b304432g
_journal_year 2003
_chemical_formula_sum 'C24 H30 Mn N O6 P Re S3'
_chemical_formula_weight 796.78
_chemical_name_systematic
;
?
;
_space_group_IT_number 14
_symmetry_cell_setting monoclinic
_symmetry_space_group_name_Hall '-P 2yn'
_symmetry_space_group_name_H-M 'P 1 21/n 1'
_atom_sites_solution_hydrogens geom
_atom_sites_solution_primary direct
_atom_sites_solution_secondary difmap
_audit_creation_method SHELXL-97
_cell_angle_alpha 90.00
_cell_angle_beta 98.263(8)
_cell_angle_gamma 90.00
_cell_formula_units_Z 4
_cell_length_a 10.902(5)
_cell_length_b 17.048(8)
_cell_length_c 16.551(8)
_cell_measurement_temperature 299(2)
_cell_volume 3044(2)
_computing_cell_refinement 'Bruker SMART'
_computing_data_collection 'Bruker SMART'
_computing_data_reduction 'Bruker SHELXTL'
_computing_molecular_graphics 'Bruker SHELXTL'
_computing_publication_material 'Bruker SHELXTL'
_computing_structure_refinement 'SHELXL-97 (Sheldrick, 1997)'
_computing_structure_solution 'SHELXS-97 (Sheldrick, 1990)'
_diffrn_ambient_temperature 299(2)
_diffrn_measured_fraction_theta_full 0.991
_diffrn_measured_fraction_theta_max 0.991
_diffrn_measurement_device_type 'CCD area detector'
_diffrn_measurement_method 'phi and omega scans'
_diffrn_radiation_monochromator graphite
_diffrn_radiation_source 'fine-focus sealed tube'
_diffrn_radiation_type MoK\a
_diffrn_radiation_wavelength 0.71073
_diffrn_reflns_av_R_equivalents 0.0315
_diffrn_reflns_av_sigmaI/netI 0.0284
_diffrn_reflns_limit_h_max 12
_diffrn_reflns_limit_h_min -12
_diffrn_reflns_limit_k_max 18
_diffrn_reflns_limit_k_min -18
_diffrn_reflns_limit_l_max 12
_diffrn_reflns_limit_l_min -18
_diffrn_reflns_number 13339
_diffrn_reflns_theta_full 23.37
_diffrn_reflns_theta_max 23.37
_diffrn_reflns_theta_min 1.72
_exptl_absorpt_coefficient_mu 4.682
_exptl_absorpt_correction_T_max 1.000000
_exptl_absorpt_correction_T_min 0.689596
_exptl_absorpt_correction_type SADABS
_exptl_crystal_colour ORANGE
_exptl_crystal_density_diffrn 1.739
_exptl_crystal_density_method 'not measured'
_exptl_crystal_description PRISM
_exptl_crystal_F_000 1568
_exptl_crystal_size_max 0.28
_exptl_crystal_size_mid 0.21
_exptl_crystal_size_min 0.18
_refine_diff_density_max 0.891
_refine_diff_density_min -0.508
_refine_diff_density_rms 0.087
_refine_ls_extinction_method none
_refine_ls_goodness_of_fit_ref 1.050
_refine_ls_hydrogen_treatment mixed
_refine_ls_matrix_type full
_refine_ls_number_parameters 342
_refine_ls_number_reflns 4388
_refine_ls_number_restraints 0
_refine_ls_restrained_S_all 1.050
_refine_ls_R_factor_all 0.0431
_refine_ls_R_factor_gt 0.0313
_refine_ls_shift/su_max 0.005
_refine_ls_shift/su_mean 0.000
_refine_ls_structure_factor_coef Fsqd
_refine_ls_weighting_details 'calc w=1/[\s^2^(Fo^2^)+(0.0340P)^2^+6.5513P] where P=(Fo^2^+2Fc^2^)/3'
_refine_ls_weighting_scheme calc
_refine_ls_wR_factor_gt 0.0730
_refine_ls_wR_factor_ref 0.0790
_reflns_number_gt 3611
_reflns_number_total 4388
_reflns_threshold_expression >2sigma(I)
_cod_data_source_file b304432g.txt
_cod_data_source_block Compound_5c_(lm134at)
_cod_depositor_comments
;
The following automatic conversions were performed:
'_symmetry_cell_setting' value 'Monoclinic' changed to 'monoclinic'
according to '/home/saulius/struct/CIF-dictionaries/cif_core.dic'
dictionary named 'cif_core.dic' version 2.4.1 from 2010-06-29.

Automatic conversion script
Id: cif_fix_enum 1527 2010-12-29 10:47:43Z saulius 
;
_cod_original_sg_symbol_H-M P2(1)/n
_cod_database_code 7013107

loop_
_symmetry_equiv_pos_as_xyz
'x, y, z'
'-x+1/2, y+1/2, -z+1/2'
'-x, -y, -z'
'x-1/2, -y-1/2, z-1/2'

loop_
_atom_site_label
_atom_site_type_symbol
_atom_site_fract_x
_atom_site_fract_y
_atom_site_fract_z
_atom_site_U_iso_or_equiv
_atom_site_adp_type
_atom_site_occupancy
_atom_site_symmetry_multiplicity
_atom_site_calc_flag
_atom_site_refinement_flags
_atom_site_disorder_assembly
_atom_site_disorder_group
Re1 Re 0.82889(2) 0.276402(15) 0.412292(16) 0.04305(12) Uani 0.8554(12) 1 d P . .
Mn1 Mn 0.82889(2) 0.276402(15) 0.412292(16) 0.04305(12) Uani 0.1446(12) 1 d P . .
Mn2 Mn 0.49159(5) 0.28307(3) 0.36381(4) 0.0372(3) Uani 0.8554(12) 1 d P . .
Re2 Re 0.49159(5) 0.28307(3) 0.36381(4) 0.0372(3) Uani 0.1446(12) 1 d P . .
S1 S 0.66931(15) 0.26241(9) 0.29290(10) 0.0504(4) Uani 1 1 d . . .
S2 S 0.64777(14) 0.34001(9) 0.47036(9) 0.0472(4) Uani 1 1 d . . .
P1 P 0.84521(15) 0.36858(10) 0.21544(10) 0.0524(4) Uani 1 1 d . . .
N1 N 0.5086(4) 0.4049(3) 0.3543(3) 0.0434(11) Uani 1 1 d . . .
C1 C 0.7713(5) 0.3474(3) 0.3009(3) 0.0461(14) Uani 1 1 d . . .
H1 H 0.7257 0.3938 0.3151 0.055 Uiso 1 1 calc R . .
C3 C 0.8112(7) 0.1923(5) 0.4865(5) 0.070(2) Uani 1 1 d . . .
O3 O 0.8000(6) 0.1387(4) 0.5275(4) 0.115(2) Uani 1 1 d . . .
S3 S 0.65106(16) 0.51808(9) 0.43411(12) 0.0611(5) Uani 1 1 d . . .
C4 C 0.9619(8) 0.2211(5) 0.3792(5) 0.079(2) Uani 1 1 d . . .
O4 O 1.0472(7) 0.1865(5) 0.3649(4) 0.138(3) Uani 1 1 d . . .
C5 C 0.9462(6) 0.3246(4) 0.4921(5) 0.0631(18) Uani 1 1 d . . .
O5 O 1.0165(5) 0.3534(4) 0.5419(4) 0.0985(19) Uani 1 1 d . . .
C6 C 0.5056(6) 0.1811(4) 0.3916(4) 0.0625(18) Uani 1 1 d . . .
O6 O 0.5104(5) 0.1159(3) 0.4093(3) 0.0846(16) Uani 1 1 d . . .
C7 C 0.3907(7) 0.2629(4) 0.2708(5) 0.071(2) Uani 1 1 d . . .
O7 O 0.3256(7) 0.2487(4) 0.2120(4) 0.126(3) Uani 1 1 d . . .
C8 C 0.3636(7) 0.2968(4) 0.4197(5) 0.0635(18) Uani 1 1 d . . .
O8 O 0.2785(5) 0.3039(4) 0.4526(4) 0.0995(19) Uani 1 1 d . . .
C9 C 0.5957(5) 0.4232(3) 0.4128(4) 0.0460(14) Uani 1 1 d . . .
C10 C 0.7951(6) 0.5004(4) 0.4981(5) 0.073(2) Uani 1 1 d . . .
H10A H 0.8501 0.4728 0.4676 0.110 Uiso 1 1 calc R . .
H10B H 0.7806 0.4693 0.5442 0.110 Uiso 1 1 calc R . .
H10C H 0.8318 0.5495 0.5168 0.110 Uiso 1 1 calc R . .
C13 C 0.4349(5) 0.4610(3) 0.3048(4) 0.0448(14) Uani 1 1 d . . .
C14 C 0.4037(7) 0.4460(4) 0.2228(4) 0.070(2) Uani 1 1 d . . .
H14 H 0.4328 0.4009 0.2002 0.085 Uiso 1 1 calc R . .
C15 C 0.3296(9) 0.4975(5) 0.1740(5) 0.092(3) Uani 1 1 d . . .
H15 H 0.3094 0.4875 0.1185 0.111 Uiso 1 1 calc R . .
C16 C 0.2854(8) 0.5636(5) 0.2070(6) 0.090(3) Uani 1 1 d . . .
H16 H 0.2367 0.5990 0.1738 0.107 Uiso 1 1 calc R . .
C17 C 0.3134(7) 0.5776(4) 0.2899(6) 0.076(2) Uani 1 1 d . . .
H17 H 0.2814 0.6216 0.3126 0.091 Uiso 1 1 calc R . .
C18 C 0.3883(6) 0.5267(4) 0.3386(4) 0.0573(17) Uani 1 1 d . . .
H18 H 0.4077 0.5364 0.3943 0.069 Uiso 1 1 calc R . .
C21 C 0.9422(9) 0.4547(6) 0.2420(5) 0.096(3) Uani 1 1 d . . .
H21 H 0.9776 0.4693 0.1929 0.116 Uiso 1 1 calc R . .
C22 C 1.0518(11) 0.4347(9) 0.3079(6) 0.185(7) Uani 1 1 d . . .
H22A H 1.0211 0.4154 0.3557 0.277 Uiso 1 1 calc R . .
H22B H 1.1007 0.4809 0.3216 0.277 Uiso 1 1 calc R . .
H22C H 1.1022 0.3952 0.2876 0.277 Uiso 1 1 calc R . .
C23 C 0.8670(15) 0.5250(6) 0.2638(8) 0.189(8) Uani 1 1 d . . .
H23A H 0.9193 0.5705 0.2707 0.284 Uiso 1 1 calc R . .
H23B H 0.8347 0.5145 0.3137 0.284 Uiso 1 1 calc R . .
H23C H 0.7997 0.5342 0.2207 0.284 Uiso 1 1 calc R . .
C31 C 0.7314(8) 0.3973(6) 0.1284(5) 0.094(3) Uani 1 1 d . . .
H31 H 0.6805 0.4360 0.1520 0.113 Uiso 1 1 calc R . .
C32 C 0.6426(10) 0.3399(8) 0.0946(6) 0.149(5) Uani 1 1 d . . .
H32A H 0.6782 0.3077 0.0564 0.223 Uiso 1 1 calc R . .
H32B H 0.5703 0.3658 0.0672 0.223 Uiso 1 1 calc R . .
H32C H 0.6199 0.3076 0.1377 0.223 Uiso 1 1 calc R . .
C33 C 0.7822(12) 0.4431(8) 0.0629(7) 0.173(6) Uani 1 1 d . . .
H33A H 0.7154 0.4688 0.0288 0.259 Uiso 1 1 calc R . .
H33B H 0.8237 0.4081 0.0303 0.259 Uiso 1 1 calc R . .
H33C H 0.8399 0.4817 0.0876 0.259 Uiso 1 1 calc R . .
C41 C 0.9480(7) 0.2912(5) 0.1902(5) 0.084(2) Uani 1 1 d . . .
H41 H 1.0079 0.2832 0.2396 0.100 Uiso 1 1 calc R . .
C42 C 0.8868(10) 0.2112(5) 0.1708(6) 0.113(3) Uani 1 1 d . . .
H42A H 0.9491 0.1733 0.1629 0.169 Uiso 1 1 calc R . .
H42B H 0.8278 0.2152 0.1220 0.169 Uiso 1 1 calc R . .
H42C H 0.8453 0.1951 0.2154 0.169 Uiso 1 1 calc R . .
C43 C 1.0242(10) 0.3154(8) 0.1243(7) 0.138(4) Uani 1 1 d . . .
H43A H 0.9698 0.3266 0.0747 0.206 Uiso 1 1 calc R . .
H43B H 1.0792 0.2735 0.1148 0.206 Uiso 1 1 calc R . .
H43C H 1.0717 0.3614 0.1416 0.206 Uiso 1 1 calc R . .

loop_
_atom_site_aniso_label
_atom_site_aniso_U_11
_atom_site_aniso_U_22
_atom_site_aniso_U_33
_atom_site_aniso_U_23
_atom_site_aniso_U_13
_atom_site_aniso_U_12
Re1 0.04281(17) 0.04343(17) 0.04174(17) 0.00206(12) 0.00210(11) 0.00566(12)
Mn1 0.04281(17) 0.04343(17) 0.04174(17) 0.00206(12) 0.00210(11) 0.00566(12)
Mn2 0.0352(4) 0.0329(4) 0.0422(4) 0.0024(3) 0.0013(3) -0.0053(2)
Re2 0.0352(4) 0.0329(4) 0.0422(4) 0.0024(3) 0.0013(3) -0.0053(2)
S1 0.0536(9) 0.0462(8) 0.0509(9) -0.0073(7) 0.0057(7) -0.0065(7)
S2 0.0482(8) 0.0481(8) 0.0446(9) 0.0003(7) 0.0044(7) 0.0007(7)
P1 0.0524(10) 0.0628(10) 0.0416(9) -0.0052(8) 0.0059(8) -0.0106(8)
N1 0.045(3) 0.041(3) 0.043(3) 0.000(2) 0.004(2) 0.000(2)
C1 0.045(3) 0.048(3) 0.045(3) -0.003(3) 0.004(3) -0.004(3)
C3 0.073(5) 0.066(5) 0.066(5) 0.009(4) -0.003(4) 0.011(4)
O3 0.132(5) 0.084(4) 0.122(5) 0.056(4) -0.004(4) -0.001(4)
S3 0.0618(10) 0.0435(9) 0.0741(12) -0.0113(8) -0.0036(9) -0.0062(7)
C4 0.087(6) 0.090(6) 0.059(5) 0.004(4) 0.004(4) 0.029(5)
O4 0.120(5) 0.180(7) 0.115(5) 0.002(5) 0.020(4) 0.094(6)
C5 0.056(4) 0.064(4) 0.069(5) 0.009(4) 0.009(4) 0.007(3)
O5 0.077(4) 0.109(4) 0.100(4) -0.008(4) -0.021(3) -0.016(3)
C6 0.056(4) 0.064(5) 0.066(5) 0.014(4) 0.005(3) -0.001(3)
O6 0.099(4) 0.052(3) 0.101(4) 0.016(3) 0.008(3) -0.004(3)
C7 0.076(5) 0.054(4) 0.075(5) 0.018(4) -0.009(4) -0.023(4)
O7 0.149(6) 0.094(4) 0.110(5) 0.027(4) -0.066(5) -0.056(4)
C8 0.055(4) 0.061(4) 0.074(5) 0.005(4) 0.005(4) -0.006(3)
O8 0.063(3) 0.116(5) 0.125(5) 0.007(4) 0.037(4) -0.003(3)
C9 0.044(3) 0.045(3) 0.049(4) -0.004(3) 0.005(3) -0.001(3)
C10 0.055(4) 0.077(5) 0.084(5) -0.017(4) -0.002(4) -0.013(4)
C13 0.048(3) 0.041(3) 0.044(4) 0.001(3) 0.004(3) -0.001(3)
C14 0.101(6) 0.049(4) 0.059(5) 0.003(4) 0.002(4) 0.002(4)
C15 0.136(8) 0.070(5) 0.059(5) 0.011(4) -0.022(5) -0.002(5)
C16 0.091(6) 0.062(5) 0.103(7) 0.023(5) -0.026(5) 0.001(4)
C17 0.064(5) 0.058(4) 0.101(7) 0.003(4) -0.005(4) 0.012(4)
C18 0.053(4) 0.056(4) 0.062(4) -0.003(3) 0.006(3) 0.003(3)
C21 0.119(7) 0.114(7) 0.064(5) -0.015(5) 0.039(5) -0.062(6)
C22 0.168(11) 0.279(17) 0.090(8) 0.023(9) -0.040(8) -0.166(12)
C23 0.310(19) 0.099(8) 0.196(14) -0.073(9) 0.165(14) -0.103(10)
C31 0.093(6) 0.126(7) 0.056(5) 0.027(5) -0.008(4) -0.022(5)
C32 0.126(9) 0.217(14) 0.086(7) 0.024(8) -0.039(7) -0.048(9)
C33 0.173(12) 0.239(15) 0.095(8) 0.091(9) -0.017(8) -0.071(11)
C41 0.060(5) 0.122(7) 0.071(5) -0.004(5) 0.018(4) 0.019(5)
C42 0.127(8) 0.092(7) 0.121(8) -0.027(6) 0.021(7) 0.033(6)
C43 0.126(9) 0.178(11) 0.129(9) 0.013(8) 0.086(8) 0.030(8)

loop_
_atom_type_symbol
_atom_type_description
_atom_type_scat_dispersion_real
_atom_type_scat_dispersion_imag
_atom_type_scat_source
C C 0.0033 0.0016 'International Tables Vol C Tables 4.2.6.8 and 6.1.1.4'
H H 0.0000 0.0000 'International Tables Vol C Tables 4.2.6.8 and 6.1.1.4'
N N 0.0061 0.0033 'International Tables Vol C Tables 4.2.6.8 and 6.1.1.4'
O O 0.0106 0.0060 'International Tables Vol C Tables 4.2.6.8 and 6.1.1.4'
P P 0.1023 0.0942 'International Tables Vol C Tables 4.2.6.8 and 6.1.1.4'
S S 0.1246 0.1234 'International Tables Vol C Tables 4.2.6.8 and 6.1.1.4'
Mn Mn 0.3368 0.7283 'International Tables Vol C Tables 4.2.6.8 and 6.1.1.4'
Re Re -1.0185 7.2310 'International Tables Vol C Tables 4.2.6.8 and 6.1.1.4'

loop_
_geom_angle_atom_site_label_1
_geom_angle_atom_site_label_2
_geom_angle_atom_site_label_3
_geom_angle
_geom_angle_site_symmetry_1
_geom_angle_site_symmetry_3
_geom_angle_publ_flag
C4 Re1 C5 87.0(3) . . ?
C4 Re1 C3 88.0(3) . . ?
C5 Re1 C3 89.9(3) . . ?
C4 Re1 C1 99.8(3) . . ?
C5 Re1 C1 115.2(3) . . ?
C3 Re1 C1 153.9(3) . . ?
C4 Re1 S1 101.8(2) . . ?
C5 Re1 S1 159.6(2) . . ?
C3 Re1 S1 108.6(2) . . ?
C1 Re1 S1 45.55(14) . . ?
C4 Re1 S2 173.4(2) . . ?
C5 Re1 S2 92.0(2) . . ?
C3 Re1 S2 85.5(2) . . ?
C1 Re1 S2 86.52(16) . . ?
S1 Re1 S2 81.21(6) . . ?
C7 Mn2 C8 92.3(4) . . ?
C7 Mn2 C6 93.1(3) . . ?
C8 Mn2 C6 92.2(3) . . ?
C7 Mn2 N1 100.1(2) . . ?
C8 Mn2 N1 89.6(3) . . ?
C6 Mn2 N1 166.6(2) . . ?
C7 Mn2 S1 89.5(3) . . ?
C8 Mn2 S1 177.8(2) . . ?
C6 Mn2 S1 86.5(2) . . ?
N1 Mn2 S1 91.28(13) . . ?
C7 Mn2 S2 164.7(2) . . ?
C8 Mn2 S2 95.1(2) . . ?
C6 Mn2 S2 100.0(2) . . ?
N1 Mn2 S2 66.65(13) . . ?
S1 Mn2 S2 83.45(6) . . ?
C1 S1 Mn2 111.7(2) . . ?
C1 S1 Re1 60.51(18) . . ?
Mn2 S1 Re1 96.86(7) . . ?
C9 S2 Mn2 78.13(19) . . ?
C9 S2 Re1 110.2(2) . . ?
Mn2 S2 Re1 93.17(6) . . ?
C1 P1 C41 113.8(3) . . ?
C1 P1 C21 106.7(3) . . ?
C41 P1 C21 106.5(4) . . ?
C1 P1 C31 110.5(4) . . ?
C41 P1 C31 112.6(4) . . ?
C21 P1 C31 106.2(4) . . ?
C9 N1 C13 124.1(5) . . ?
C9 N1 Mn2 104.3(4) . . ?
C13 N1 Mn2 131.1(4) . . ?
P1 C1 S1 116.7(3) . . ?
P1 C1 Re1 132.1(3) . . ?
S1 C1 Re1 73.9(2) . . ?
O3 C3 Re1 176.0(7) . . ?
C9 S3 C10 102.2(3) . . ?
O4 C4 Re1 175.0(7) . . ?
O5 C5 Re1 178.6(7) . . ?
O6 C6 Mn2 177.7(6) . . ?
O7 C7 Mn2 178.7(6) . . ?
O8 C8 Mn2 176.9(7) . . ?
N1 C9 S3 124.7(4) . . ?
N1 C9 S2 110.9(4) . . ?
S3 C9 S2 124.3(3) . . ?
C14 C13 C18 119.9(6) . . ?
C14 C13 N1 118.8(5) . . ?
C18 C13 N1 121.2(5) . . ?
C15 C14 C13 120.1(7) . . ?
C16 C15 C14 120.2(8) . . ?
C15 C16 C17 119.8(7) . . ?
C18 C17 C16 120.2(7) . . ?
C17 C18 C13 119.8(7) . . ?
C23 C21 C22 113.4(10) . . ?
C23 C21 P1 112.1(7) . . ?
C22 C21 P1 110.9(7) . . ?
C32 C31 C33 111.8(8) . . ?
C32 C31 P1 118.0(7) . . ?
C33 C31 P1 115.4(7) . . ?
C43 C41 C42 110.9(8) . . ?
C43 C41 P1 112.7(7) . . ?
C42 C41 P1 115.5(6) . . ?

loop_
_geom_bond_atom_site_label_1
_geom_bond_atom_site_label_2
_geom_bond_distance
_geom_bond_site_symmetry_2
_geom_bond_publ_flag
Re1 C4 1.876(9) . ?
Re1 C5 1.890(8) . ?
Re1 C3 1.916(8) . ?
Re1 C1 2.219(6) . ?
Re1 S1 2.4495(18) . ?
Re1 S2 2.5581(18) . ?
Mn2 C7 1.793(8) . ?
Mn2 C8 1.797(8) . ?
Mn2 C6 1.799(8) . ?
Mn2 N1 2.094(5) . ?
Mn2 S1 2.431(2) . ?
Mn2 S2 2.4674(17) . ?
S1 C1 1.820(6) . ?
S2 C9 1.756(6) . ?
P1 C1 1.763(6) . ?
P1 C41 1.818(8) . ?
P1 C21 1.827(8) . ?
P1 C31 1.827(8) . ?
N1 C9 1.293(7) . ?
N1 C13 1.429(7) . ?
C3 O3 1.154(9) . ?
S3 C9 1.745(6) . ?
S3 C10 1.789(7) . ?
C4 O4 1.155(9) . ?
C5 O5 1.151(8) . ?
C6 O6 1.148(8) . ?
C7 O7 1.144(8) . ?
C8 O8 1.148(8) . ?
C13 C14 1.375(9) . ?
C13 C18 1.381(8) . ?
C14 C15 1.374(10) . ?
C15 C16 1.370(12) . ?
C16 C17 1.382(11) . ?
C17 C18 1.372(9) . ?
C21 C23 1.524(15) . ?
C21 C22 1.536(14) . ?
C31 C32 1.432(12) . ?
C31 C33 1.506(12) . ?
C41 C43 1.521(12) . ?
C41 C42 1.531(12) . ?
